data_7708255
loop_
_publ_author_name
'Yakovlev, Ivan A.'
'Mikhailov, Artem A.'
'Eremina, Julia A.'
'Klyushova, Lyubov S.'
'Nadolinny, Vladimir A.'
'Kostin, Gennadiy A.'

_publ_section_title
;
 Nitric oxide release and related light-induced cytotoxicity of ruthenium
 nitrosyls with coordinated nicotinate derivatives.
;
_journal_name_full 'Dalton transactions (Cambridge, England : 2003)'
_journal_paper_doi 10.1039/d1dt02190g
_journal_year 2021
_chemical_formula_moiety 'C14 H15 N5 O10 Ru'
_chemical_formula_sum 'C14 H15 N5 O10 Ru'
_chemical_formula_weight 514.38
_space_group_crystal_system monoclinic
_space_group_IT_number 14
_space_group_name_Hall '-P 2ybc'
_space_group_name_H-M_alt 'P 1 21/c 1'
_atom_sites_solution_hydrogens mixed
_atom_sites_solution_primary iterative
_audit_block_doi 10.5517/ccdc.csd.cc280c8y
_audit_creation_date 2021-05-25
_audit_creation_method
;
Olex2 1.3
(compiled 2020.11.12 svn.r5f609507 for OlexSys, GUI svn.r6272)
;
_audit_update_record
;
2021-05-25 deposited with the CCDC.	2021-09-09 downloaded from the CCDC.
;
_cell_angle_alpha 90
_cell_angle_beta 94.844(3)
_cell_angle_gamma 90
_cell_formula_units_Z 4
_cell_length_a 10.3004(9)
_cell_length_b 16.2916(12)
_cell_length_c 11.4935(9)
_cell_measurement_reflns_used 6965
_cell_measurement_temperature 150.0
_cell_measurement_theta_max 30.85
_cell_measurement_theta_min 2.17
_cell_volume 1921.8(3)
_computing_molecular_graphics 'Olex2 1.3 (Dolomanov et al., 2009)'
_computing_publication_material 'Olex2 1.3 (Dolomanov et al., 2009)'
_computing_structure_refinement 'SHELXL 2018/3 (Sheldrick, 2015)'
_computing_structure_solution 'olex2.solve 1.3 (Bourhis et al., 2015)'
_diffrn_ambient_temperature 150.0
_diffrn_measured_fraction_theta_full 1.000
_diffrn_measured_fraction_theta_max 0.900
_diffrn_measurement_device_type 'Bruker APEX-II CCD'
_diffrn_measurement_method '\f and \w scans'
_diffrn_radiation_type MoK\a
_diffrn_radiation_wavelength 0.71073
_diffrn_reflns_av_R_equivalents 0.0487
_diffrn_reflns_av_unetI/netI 0.0505
_diffrn_reflns_Laue_measured_fraction_full 1.000
_diffrn_reflns_Laue_measured_fraction_max 0.900
_diffrn_reflns_limit_h_max 13
_diffrn_reflns_limit_h_min -15
_diffrn_reflns_limit_k_max 24
_diffrn_reflns_limit_k_min -24
_diffrn_reflns_limit_l_max 15
_diffrn_reflns_limit_l_min -16
_diffrn_reflns_number 24070
_diffrn_reflns_point_group_measured_fraction_full 1.000
_diffrn_reflns_point_group_measured_fraction_max 0.900
_diffrn_reflns_theta_full 25.242
_diffrn_reflns_theta_max 32.122
_diffrn_reflns_theta_min 1.984
_diffrn_source_current 1.4
_diffrn_source_power 0.07
_diffrn_source_voltage 50.0
_diffrn_standards_number 0
_exptl_absorpt_coefficient_mu 0.881
_exptl_absorpt_correction_T_max 0.7464
_exptl_absorpt_correction_T_min 0.6829
_exptl_absorpt_correction_type multi-scan
_exptl_absorpt_process_details
;
SADABS-2016/2 (Bruker,2016/2) was used for absorption correction.
wR2(int) was 0.0829 before and 0.0542 after correction.
The Ratio of minimum to maximum transmission is 0.9149.
The \l/2 correction factor is Not present.
;
_exptl_crystal_colour 'light yellow'
_exptl_crystal_colour_modifier light
_exptl_crystal_colour_primary yellow
_exptl_crystal_density_diffrn 1.778
_exptl_crystal_description plate
_exptl_crystal_F_000 1032
_exptl_crystal_size_max 0.08
_exptl_crystal_size_mid 0.04
_exptl_crystal_size_min 0.04
_refine_diff_density_max 0.470
_refine_diff_density_min -0.639
_refine_diff_density_rms 0.106
_refine_ls_extinction_method none
_refine_ls_goodness_of_fit_ref 1.054
_refine_ls_hydrogen_treatment constr
_refine_ls_matrix_type full
_refine_ls_number_parameters 274
_refine_ls_number_reflns 6065
_refine_ls_number_restraints 0
_refine_ls_restrained_S_all 1.054
_refine_ls_R_factor_all 0.0490
_refine_ls_R_factor_gt 0.0350
_refine_ls_shift/su_max 0.001
_refine_ls_shift/su_mean 0.000
_refine_ls_structure_factor_coef Fsqd
_refine_ls_weighting_details 'w=1/[\s^2^(Fo^2^)+(0.0321P)^2^+0.6640P] where P=(Fo^2^+2Fc^2^)/3'
_refine_ls_weighting_scheme calc
_refine_ls_wR_factor_gt 0.0753
_refine_ls_wR_factor_ref 0.0834
_reflns_Friedel_coverage 0.000
_reflns_number_gt 4836
_reflns_number_total 6065
_reflns_threshold_expression 'I > 2\s(I)'
_cod_data_source_file d1dt02190g2.cif
_cod_data_source_block me
_cod_database_code 7708255
_shelx_shelxl_version_number 2018/3
_shelx_space_group_comment
;
The symmetry employed for this shelxl refinement is uniquely defined
by the following loop, which should always be used as a source of
symmetry information in preference to the above space-group names.
They are only intended as comments.
;
_olex2_refinement_description
;
1. Fixed Uiso
 At 1.2 times of:
  All C(H) groups
 At 1.5 times of:
  All C(H,H,H) groups, All O(H) groups
2.a Rotating group:
 O002(H002)
2.b Aromatic/amide H refined with riding coordinates:
 C00H(H00H), C00I(H00I), C00K(H00K), C00O(H00O), C00P(H00P), C00Q(H00Q),
 C00R(H00R), C00S(H00S)
2.c Idealised Me refined as rotating group:
 C00T(H00A,H00B,H00C), C00U(H00D,H00E,H00F)
;
_olex2_submission_special_instructions 'No special instructions were received'

loop_
_space_group_symop_operation_xyz
'x, y, z'
'-x, y+1/2, -z+1/2'
'-x, -y, -z'
'x, -y-1/2, z-1/2'

loop_
_atom_site_label
_atom_site_type_symbol
_atom_site_fract_x
_atom_site_fract_y
_atom_site_fract_z
_atom_site_U_iso_or_equiv
_atom_site_adp_type
_atom_site_occupancy
_atom_site_site_symmetry_order
_atom_site_calc_flag
_atom_site_refinement_flags_posn
_atom_site_refinement_flags_adp
_atom_site_refinement_flags_occupancy
_atom_site_disorder_assembly
_atom_site_disorder_group
Ru01 Ru 0.31146(2) 0.31785(2) 0.30605(2) 0.01546(6) Uani 1 1 d . . . . .
O002 O 0.28240(16) 0.28834(10) 0.14299(13) 0.0204(3) Uani 1 1 d . . . . .
H002 H 0.255259 0.331246 0.102912 0.031 Uiso 1 1 d R U . . .
O003 O -0.14425(17) 0.11918(11) 0.57436(16) 0.0298(4) Uani 1 1 d . . . . .
O004 O 0.08761(17) 0.41665(10) 0.35159(16) 0.0293(4) Uani 1 1 d . . . . .
O005 O 0.14307(18) 0.43264(10) 0.17635(16) 0.0286(4) Uani 1 1 d . . . . .
O006 O 0.76590(17) 0.08671(11) 0.10461(16) 0.0301(4) Uani 1 1 d . . . . .
O007 O -0.05299(18) 0.24124(11) 0.62353(17) 0.0340(4) Uani 1 1 d . . . . .
O008 O 0.35269(18) 0.38460(11) 0.54048(15) 0.0303(4) Uani 1 1 d . . . . .
O009 O 0.65879(19) 0.19514(11) 0.02321(16) 0.0345(5) Uani 1 1 d . . . . .
N00A N 0.16158(18) 0.40090(11) 0.27483(17) 0.0202(4) Uani 1 1 d . . . . .
N00B N 0.17191(18) 0.22620(11) 0.33997(16) 0.0177(4) Uani 1 1 d . . . . .
O00C O 0.4649(2) 0.41543(12) 0.15562(17) 0.0390(5) Uani 1 1 d . . . . .
N00D N 0.33744(18) 0.35205(11) 0.45157(17) 0.0195(4) Uani 1 1 d . . . . .
O00E O 0.5042(2) 0.44748(13) 0.33497(18) 0.0460(6) Uani 1 1 d . . . . .
N00F N 0.45795(18) 0.22674(11) 0.31510(16) 0.0173(4) Uani 1 1 d . . . . .
N00G N 0.44499(19) 0.40494(12) 0.25868(18) 0.0224(4) Uani 1 1 d . . . . .
C00H C 0.4785(2) 0.17419(13) 0.4051(2) 0.0203(5) Uani 1 1 d . . . . .
H00H H 0.429808 0.180658 0.471122 0.024 Uiso 1 1 calc R U . . .
C00I C 0.5277(2) 0.21728(14) 0.2224(2) 0.0194(4) Uani 1 1 d . . . . .
H00I H 0.514528 0.254715 0.159169 0.023 Uiso 1 1 calc R U . . .
C00J C 0.6182(2) 0.15491(14) 0.2158(2) 0.0197(4) Uani 1 1 d . . . . .
C00K C 0.0954(2) 0.23233(13) 0.4288(2) 0.0192(4) Uani 1 1 d . . . . .
H00K H 0.100779 0.280451 0.475664 0.023 Uiso 1 1 calc R U . . .
C00L C 0.0092(2) 0.17130(14) 0.4544(2) 0.0218(5) Uani 1 1 d . . . . .
C00M C 0.6823(2) 0.14918(15) 0.1037(2) 0.0230(5) Uani 1 1 d . . . . .
C00N C -0.0653(2) 0.18286(15) 0.5597(2) 0.0249(5) Uani 1 1 d . . . . .
C00O C 0.5682(2) 0.11114(14) 0.4046(2) 0.0217(5) Uani 1 1 d . . . . .
H00O H 0.581137 0.075092 0.469527 0.026 Uiso 1 1 calc R U . . .
C00P C 0.0747(3) 0.09599(15) 0.2918(2) 0.0290(6) Uani 1 1 d . . . . .
H00P H 0.067927 0.049542 0.241696 0.035 Uiso 1 1 calc R U . . .
C00Q C 0.1602(2) 0.15876(14) 0.2722(2) 0.0248(5) Uani 1 1 d . . . . .
H00Q H 0.212729 0.154196 0.208430 0.030 Uiso 1 1 calc R U . . .
C00R C -0.0009(2) 0.10154(14) 0.3852(2) 0.0254(5) Uani 1 1 d . . . . .
H00R H -0.058651 0.058404 0.401652 0.030 Uiso 1 1 calc R U . . .
C00S C 0.6391(2) 0.10109(14) 0.3081(2) 0.0214(5) Uani 1 1 d . . . . .
H00S H 0.700865 0.057946 0.305770 0.026 Uiso 1 1 calc R U . . .
C00T C 0.8291(3) 0.07721(18) -0.0030(3) 0.0395(7) Uani 1 1 d . . . . .
H00A H 0.762874 0.068225 -0.068149 0.059 Uiso 1 1 calc R U . . .
H00B H 0.888233 0.030032 0.003987 0.059 Uiso 1 1 calc R U . . .
H00C H 0.878678 0.126981 -0.017471 0.059 Uiso 1 1 calc R U . . .
C00U C -0.2126(3) 0.12225(18) 0.6791(3) 0.0384(7) Uani 1 1 d . . . . .
H00D H -0.263286 0.173126 0.679816 0.058 Uiso 1 1 calc R U . . .
H00E H -0.149461 0.120664 0.747809 0.058 Uiso 1 1 calc R U . . .
H00F H -0.271372 0.075033 0.680687 0.058 Uiso 1 1 calc R U . . .

loop_
_atom_site_aniso_label
_atom_site_aniso_U_11
_atom_site_aniso_U_22
_atom_site_aniso_U_33
_atom_site_aniso_U_23
_atom_site_aniso_U_13
_atom_site_aniso_U_12
Ru01 0.01525(9) 0.01493(9) 0.01634(9) -0.00022(7) 0.00216(6) 0.00046(6)
O002 0.0228(8) 0.0228(8) 0.0152(7) 0.0000(7) 0.0002(6) 0.0020(7)
O003 0.0231(9) 0.0321(9) 0.0350(10) 0.0070(8) 0.0067(8) -0.0062(7)
O004 0.0245(9) 0.0265(9) 0.0382(11) -0.0037(8) 0.0112(8) 0.0055(7)
O005 0.0303(10) 0.0232(8) 0.0315(10) 0.0072(7) -0.0019(8) 0.0063(7)
O006 0.0322(10) 0.0317(9) 0.0284(9) 0.0066(8) 0.0141(8) 0.0148(8)
O007 0.0315(10) 0.0370(10) 0.0354(10) -0.0069(9) 0.0139(8) -0.0057(8)
O008 0.0404(11) 0.0303(9) 0.0201(9) -0.0052(8) 0.0020(8) -0.0027(8)
O009 0.0395(11) 0.0381(10) 0.0276(10) 0.0099(8) 0.0124(8) 0.0159(9)
N00A 0.0169(9) 0.0163(8) 0.0271(11) -0.0017(8) 0.0002(8) -0.0002(7)
N00B 0.0184(9) 0.0154(8) 0.0192(9) -0.0003(7) 0.0011(7) -0.0011(7)
O00C 0.0518(13) 0.0334(10) 0.0348(11) 0.0001(9) 0.0207(10) -0.0081(9)
N00D 0.0180(9) 0.0178(9) 0.0231(10) -0.0004(8) 0.0040(8) -0.0008(7)
O00E 0.0495(13) 0.0453(12) 0.0416(12) 0.0030(10) -0.0063(10) -0.0288(10)
N00F 0.0156(9) 0.0174(8) 0.0189(9) 0.0002(7) 0.0013(7) 0.0010(7)
N00G 0.0194(10) 0.0205(9) 0.0277(11) 0.0048(8) 0.0048(8) 0.0005(8)
C00H 0.0225(12) 0.0195(10) 0.0190(11) -0.0008(9) 0.0022(9) -0.0009(9)
C00I 0.0182(11) 0.0191(10) 0.0210(11) 0.0008(9) 0.0024(9) 0.0008(9)
C00J 0.0179(11) 0.0193(10) 0.0223(11) -0.0025(9) 0.0036(9) 0.0004(9)
C00K 0.0170(11) 0.0181(10) 0.0223(11) 0.0003(9) 0.0007(9) -0.0002(8)
C00L 0.0154(11) 0.0231(11) 0.0263(12) 0.0035(10) -0.0014(9) -0.0015(9)
C00M 0.0236(12) 0.0230(11) 0.0229(12) 0.0003(10) 0.0052(9) 0.0034(9)
C00N 0.0182(12) 0.0304(12) 0.0263(12) 0.0047(11) 0.0030(9) -0.0014(10)
C00O 0.0243(12) 0.0200(10) 0.0205(11) 0.0025(9) -0.0006(9) 0.0039(9)
C00P 0.0361(15) 0.0206(11) 0.0301(13) -0.0058(10) 0.0017(11) -0.0050(10)
C00Q 0.0289(13) 0.0216(11) 0.0241(12) -0.0033(10) 0.0038(10) 0.0013(10)
C00R 0.0238(12) 0.0201(11) 0.0317(13) 0.0014(10) -0.0003(10) -0.0068(9)
C00S 0.0198(11) 0.0202(10) 0.0241(12) -0.0002(9) 0.0008(9) 0.0030(9)
C00T 0.0457(18) 0.0400(15) 0.0369(16) 0.0078(13) 0.0266(14) 0.0170(13)
C00U 0.0273(14) 0.0458(16) 0.0442(17) 0.0113(14) 0.0157(12) -0.0015(12)

loop_
_atom_type_symbol
_atom_type_description
_atom_type_scat_dispersion_real
_atom_type_scat_dispersion_imag
_atom_type_scat_source
C C 0.0033 0.0016 'International Tables Vol C Tables 4.2.6.8 and 6.1.1.4'
H H 0.0000 0.0000 'International Tables Vol C Tables 4.2.6.8 and 6.1.1.4'
N N 0.0061 0.0033 'International Tables Vol C Tables 4.2.6.8 and 6.1.1.4'
O O 0.0106 0.0060 'International Tables Vol C Tables 4.2.6.8 and 6.1.1.4'
Ru Ru -1.2594 0.8363 'International Tables Vol C Tables 4.2.6.8 and 6.1.1.4'

loop_
_geom_angle_atom_site_label_1
_geom_angle_atom_site_label_2
_geom_angle_atom_site_label_3
_geom_angle
_geom_angle_site_symmetry_1
_geom_angle_site_symmetry_3
_geom_angle_publ_flag
O002 Ru01 N00A 86.68(7) . . ?
O002 Ru01 N00B 87.22(7) . . ?
O002 Ru01 N00F 85.67(7) . . ?
O002 Ru01 N00G 88.14(7) . . ?
N00A Ru01 N00B 89.13(7) . . ?
N00A Ru01 N00F 172.27(7) . . ?
N00A Ru01 N00G 90.50(7) . . ?
N00D Ru01 O002 175.96(8) . . ?
N00D Ru01 N00A 90.52(8) . . ?
N00D Ru01 N00B 95.66(8) . . ?
N00D Ru01 N00F 97.17(8) . . ?
N00D Ru01 N00G 88.97(8) . . ?
N00F Ru01 N00B 89.36(7) . . ?
N00G Ru01 N00B 175.36(8) . . ?
N00G Ru01 N00F 90.39(7) . . ?
Ru01 O002 H002 109.3 . . ?
C00N O003 C00U 115.0(2) . . ?
C00M O006 C00T 114.20(19) . . ?
O004 N00A Ru01 120.53(15) . . ?
O004 N00A O005 120.32(19) . . ?
O005 N00A Ru01 119.08(15) . . ?
C00K N00B Ru01 122.30(14) . . ?
C00K N00B C00Q 118.03(19) . . ?
C00Q N00B Ru01 119.66(15) . . ?
O008 N00D Ru01 170.98(18) . . ?
C00H N00F Ru01 123.37(15) . . ?
C00I N00F Ru01 117.99(15) . . ?
C00I N00F C00H 118.47(19) . . ?
O00C N00G Ru01 120.94(17) . . ?
O00C N00G O00E 119.5(2) . . ?
O00E N00G Ru01 119.60(16) . . ?
N00F C00H H00H 118.9 . . ?
N00F C00H C00O 122.1(2) . . ?
C00O C00H H00H 118.9 . . ?
N00F C00I H00I 118.8 . . ?
N00F C00I C00J 122.4(2) . . ?
C00J C00I H00I 118.8 . . ?
C00I C00J C00M 116.1(2) . . ?
C00S C00J C00I 119.0(2) . . ?
C00S C00J C00M 124.8(2) . . ?
N00B C00K H00K 118.8 . . ?
N00B C00K C00L 122.5(2) . . ?
C00L C00K H00K 118.8 . . ?
C00K C00L C00N 117.6(2) . . ?
C00K C00L C00R 119.1(2) . . ?
C00R C00L C00N 123.2(2) . . ?
O006 C00M C00J 111.8(2) . . ?
O009 C00M O006 124.8(2) . . ?
O009 C00M C00J 123.3(2) . . ?
O003 C00N C00L 111.3(2) . . ?
O007 C00N O003 124.8(2) . . ?
O007 C00N C00L 123.9(2) . . ?
C00H C00O H00O 120.4 . . ?
C00H C00O C00S 119.2(2) . . ?
C00S C00O H00O 120.4 . . ?
C00Q C00P H00P 120.4 . . ?
C00Q C00P C00R 119.2(2) . . ?
C00R C00P H00P 120.4 . . ?
N00B C00Q C00P 122.5(2) . . ?
N00B C00Q H00Q 118.8 . . ?
C00P C00Q H00Q 118.8 . . ?
C00L C00R H00R 120.7 . . ?
C00P C00R C00L 118.7(2) . . ?
C00P C00R H00R 120.7 . . ?
C00J C00S C00O 118.8(2) . . ?
C00J C00S H00S 120.6 . . ?
C00O C00S H00S 120.6 . . ?
O006 C00T H00A 109.5 . . ?
O006 C00T H00B 109.5 . . ?
O006 C00T H00C 109.5 . . ?
H00A C00T H00B 109.5 . . ?
H00A C00T H00C 109.5 . . ?
H00B C00T H00C 109.5 . . ?
O003 C00U H00D 109.5 . . ?
O003 C00U H00E 109.5 . . ?
O003 C00U H00F 109.5 . . ?
H00D C00U H00E 109.5 . . ?
H00D C00U H00F 109.5 . . ?
H00E C00U H00F 109.5 . . ?

loop_
_geom_bond_atom_site_label_1
_geom_bond_atom_site_label_2
_geom_bond_distance
_geom_bond_site_symmetry_2
_geom_bond_publ_flag
Ru01 O002 1.9334(15) . ?
Ru01 N00A 2.0614(19) . ?
Ru01 N00B 2.1312(18) . ?
Ru01 N00D 1.762(2) . ?
Ru01 N00F 2.1129(18) . ?
Ru01 N00G 2.0803(19) . ?
O002 H002 0.8702 . ?
O003 C00N 1.338(3) . ?
O003 C00U 1.446(3) . ?
O004 N00A 1.240(2) . ?
O005 N00A 1.244(2) . ?
O006 C00M 1.333(3) . ?
O006 C00T 1.454(3) . ?
O007 C00N 1.202(3) . ?
O008 N00D 1.150(2) . ?
O009 C00M 1.199(3) . ?
N00B C00K 1.346(3) . ?
N00B C00Q 1.346(3) . ?
O00C N00G 1.231(3) . ?
O00E N00G 1.237(3) . ?
N00F C00H 1.346(3) . ?
N00F C00I 1.343(3) . ?
C00H H00H 0.9500 . ?
C00H C00O 1.382(3) . ?
C00I H00I 0.9500 . ?
C00I C00J 1.386(3) . ?
C00J C00M 1.499(3) . ?
C00J C00S 1.380(3) . ?
C00K H00K 0.9500 . ?
C00K C00L 1.381(3) . ?
C00L C00N 1.498(3) . ?
C00L C00R 1.386(3) . ?
C00O H00O 0.9500 . ?
C00O C00S 1.388(3) . ?
C00P H00P 0.9500 . ?
C00P C00Q 1.380(3) . ?
C00P C00R 1.381(3) . ?
C00Q H00Q 0.9500 . ?
C00R H00R 0.9500 . ?
C00S H00S 0.9500 . ?
C00T H00A 0.9800 . ?
C00T H00B 0.9800 . ?
C00T H00C 0.9800 . ?
C00U H00D 0.9800 . ?
C00U H00E 0.9800 . ?
C00U H00F 0.9800 . ?

loop_
_geom_torsion_atom_site_label_1
_geom_torsion_atom_site_label_2
_geom_torsion_atom_site_label_3
_geom_torsion_atom_site_label_4
_geom_torsion
_geom_torsion_site_symmetry_1
_geom_torsion_site_symmetry_2
_geom_torsion_site_symmetry_3
_geom_torsion_site_symmetry_4
_geom_torsion_publ_flag
Ru01 N00B C00K C00L -176.85(17) . . . . ?
Ru01 N00B C00Q C00P 177.9(2) . . . . ?
Ru01 N00F C00H C00O 174.85(17) . . . . ?
Ru01 N00F C00I C00J -174.46(17) . . . . ?
N00B C00K C00L C00N 176.5(2) . . . . ?
N00B C00K C00L C00R -1.1(3) . . . . ?
N00F C00H C00O C00S -0.4(4) . . . . ?
N00F C00I C00J C00M 176.3(2) . . . . ?
N00F C00I C00J C00S -0.9(4) . . . . ?
C00H N00F C00I C00J 0.9(3) . . . . ?
C00H C00O C00S C00J 0.4(3) . . . . ?
C00I N00F C00H C00O -0.3(3) . . . . ?
C00I C00J C00M O006 -178.9(2) . . . . ?
C00I C00J C00M O009 0.2(4) . . . . ?
C00I C00J C00S C00O 0.2(3) . . . . ?
C00K N00B C00Q C00P -1.0(4) . . . . ?
C00K C00L C00N O003 -179.7(2) . . . . ?
C00K C00L C00N O007 -1.1(4) . . . . ?
C00K C00L C00R C00P -0.8(4) . . . . ?
C00M C00J C00S C00O -176.7(2) . . . . ?
C00N C00L C00R C00P -178.3(2) . . . . ?
C00Q N00B C00K C00L 2.0(3) . . . . ?
C00Q C00P C00R C00L 1.7(4) . . . . ?
C00R C00L C00N O003 -2.2(3) . . . . ?
C00R C00L C00N O007 176.4(3) . . . . ?
C00R C00P C00Q N00B -0.9(4) . . . . ?
C00S C00J C00M O006 -1.9(3) . . . . ?
C00S C00J C00M O009 177.2(3) . . . . ?
C00T O006 C00M O009 -0.3(4) . . . . ?
C00T O006 C00M C00J 178.8(2) . . . . ?
C00U O003 C00N O007 -3.1(4) . . . . ?
C00U O003 C00N C00L 175.5(2) . . . . ?
